data_4033042
loop_
_publ_author_name
'Feskov, Illia O.'
'Chernykh, Anton V.'
'Kondratov, Ivan S.'
'Klyachina, Mariya'
'Daniliuc, Constantin G.'
'Haufe, G\"unter'

_publ_section_title
;
 Cyclobutyl-Containing Rigid Analogues of Threonine: Synthesis and
 Physical Chemical Properties.
;
_journal_issue 23
_journal_name_full 'The Journal of organic chemistry'
_journal_page_first 12863
_journal_page_last 12868
_journal_paper_doi 10.1021/acs.joc.7b02259
_journal_volume 82
_journal_year 2017
_chemical_formula_sum 'C6 H14 Cl N O4'
_chemical_formula_weight 199.63
_space_group_crystal_system orthorhombic
_space_group_IT_number 61
_space_group_name_Hall '-P 2ac 2ab'
_space_group_name_H-M_alt 'P b c a'
_symmetry_space_group_name_Hall '-P 2ac 2ab'
_symmetry_space_group_name_H-M 'P b c a'
_atom_sites_solution_hydrogens mixed
_cell_angle_alpha 90
_cell_angle_beta 90
_cell_angle_gamma 90
_cell_formula_units_Z 8
_cell_length_a 10.2719(3)
_cell_length_b 10.6899(3)
_cell_length_c 16.9891(5)
_cell_measurement_reflns_used 9906
_cell_measurement_temperature 102.(2)
_cell_measurement_theta_max 72.2296
_cell_measurement_theta_min 5.2070
_cell_volume 1865.50(9)
_computing_cell_refinement 'SAINT V8.37A (Bruker AXS Inc., 2015)'
_computing_data_collection
;

APEX3 v2016.1-0 (Bruker AXS Inc., 2016)
;
_computing_data_reduction 'SAINT V8.37A (Bruker AXS Inc., 2015)'
_computing_molecular_graphics 'XP (Sheldrick, 2014)'
_computing_publication_material 'SHELXL-2014/7 (Sheldrick, 2014)'
_computing_structure_refinement 'SHELXL-2014/7 (Sheldrick, 2014)'
_computing_structure_solution 'SHELXL-2014/7 (Sheldrick, 2014)'
_diffrn_ambient_temperature 102.(2)
_diffrn_detector_area_resol_mean 10.4167
_diffrn_measured_fraction_theta_full 0.996
_diffrn_measured_fraction_theta_max 0.996
_diffrn_measurement_device_type 'Bruker D8 Venture PHOTON 100 CMOS'
_diffrn_measurement_method 'omega and phi scans'
_diffrn_radiation_monochromator 'MX mirror'
_diffrn_radiation_type 'Cu K\a'
_diffrn_radiation_wavelength 1.54178
_diffrn_reflns_av_R_equivalents 0.0296
_diffrn_reflns_av_unetI/netI 0.0197
_diffrn_reflns_limit_h_max 12
_diffrn_reflns_limit_h_min -12
_diffrn_reflns_limit_k_max 13
_diffrn_reflns_limit_k_min -13
_diffrn_reflns_limit_l_max 20
_diffrn_reflns_limit_l_min -19
_diffrn_reflns_number 14261
_diffrn_reflns_theta_full 72.22
_diffrn_reflns_theta_max 72.22
_diffrn_reflns_theta_min 5.21
_diffrn_source 'Cu ImS'
_diffrn_source_type 'micro focus tube'
_exptl_absorpt_coefficient_mu 3.507
_exptl_absorpt_correction_T_max 0.72
_exptl_absorpt_correction_T_min 0.65
_exptl_absorpt_correction_type multi-scan
_exptl_absorpt_process_details
;
Bruker AXS (2014). SADABS, Version 2014/5, Bruker AXS Inc., Madison, Wisconsin,
USA.
;
_exptl_crystal_colour colourless
_exptl_crystal_density_diffrn 1.422
_exptl_crystal_density_method 'not measured'
_exptl_crystal_description prism
_exptl_crystal_F_000 848
_exptl_crystal_size_max 0.226
_exptl_crystal_size_mid 0.164
_exptl_crystal_size_min 0.098
_refine_diff_density_max 0.369
_refine_diff_density_min -0.291
_refine_ls_extinction_method none
_refine_ls_goodness_of_fit_ref 1.103
_refine_ls_hydrogen_treatment mixed
_refine_ls_matrix_type full
_refine_ls_number_parameters 138
_refine_ls_number_reflns 1836
_refine_ls_number_restraints 0
_refine_ls_restrained_S_all 1.103
_refine_ls_R_factor_all 0.0329
_refine_ls_R_factor_gt 0.0324
_refine_ls_shift/su_max 0.000
_refine_ls_shift/su_mean 0.000
_refine_ls_structure_factor_coef Fsqd
_refine_ls_weighting_details 'w=1/[\s^2^(Fo^2^)+(0.0334P)^2^+1.4682P] where P=(Fo^2^+2Fc^2^)/3'
_refine_ls_weighting_scheme calc
_refine_ls_wR_factor_gt 0.0793
_refine_ls_wR_factor_ref 0.0799
_reflns_number_gt 1797
_reflns_number_total 1836
_reflns_threshold_expression 'I > 2\s(I)'
_cod_data_source_file jo7b02259_si_001.cif
_cod_data_source_block haf8801
_cod_depositor_comments 'Adding full bibliography for 4033040--4033042.cif.'
_cod_database_code 4033042

loop_
_space_group_symop_operation_xyz
'x, y, z'
'-x+1/2, -y, z+1/2'
'-x, y+1/2, -z+1/2'
'x+1/2, -y+1/2, -z'
'-x, -y, -z'
'x-1/2, y, -z-1/2'
'x, -y-1/2, z-1/2'
'-x-1/2, y-1/2, z'

loop_
_atom_site_type_symbol
_atom_site_label
_atom_site_fract_x
_atom_site_fract_y
_atom_site_fract_z
_atom_site_U_iso_or_equiv
_atom_site_adp_type
_atom_site_calc_flag
_atom_site_refinement_flags_adp
_atom_site_refinement_flags_posn
_atom_site_occupancy
Cl Cl1 0.66548(3) 0.35409(3) 0.63782(2) 0.01798(13) Uani d . . 1
N N1 0.13024(13) 0.83159(12) 0.58349(8) 0.0150(3) Uani d . . 1
H H1A 0.042(2) 0.8327(18) 0.5938(11) 0.021(5) Uiso d . . 1
H H1B 0.170(2) 0.895(2) 0.6118(13) 0.031(6) Uiso d . . 1
H H1C 0.141(2) 0.846(2) 0.5304(16) 0.038(6) Uiso d . . 1
O O1 0.19677(11) 0.44882(10) 0.68453(7) 0.0165(2) Uani d . . 1
H H1 0.190(2) 0.429(2) 0.7266(14) 0.033(6) Uiso d . . 1
O O2 0.37747(10) 0.79519(10) 0.54044(6) 0.0194(3) Uani d . . 1
O O3 0.40405(12) 0.62935(12) 0.61914(8) 0.0284(3) Uani d . . 1
H H3 0.492(3) 0.639(3) 0.6051(16) 0.059(8) Uiso d . . 1
O O4 0.65302(11) 0.63174(12) 0.58307(7) 0.0188(3) Uani d . . 1
H H4C 0.709(3) 0.686(3) 0.6027(15) 0.047(7) Uiso d . . 1
H H4D 0.676(3) 0.559(3) 0.6003(18) 0.065(9) Uiso d . . 1
C C1 0.19207(14) 0.71276(13) 0.60941(8) 0.0130(3) Uani d . . 1
C C2 0.12269(14) 0.59153(13) 0.58121(8) 0.0148(3) Uani d . . 1
H H2A 0.0386 0.6071 0.5544 0.018 Uiso calc U R 1
H H2B 0.1789 0.5361 0.5492 0.018 Uiso calc U R 1
C C3 0.10780(14) 0.54814(13) 0.66795(8) 0.0139(3) Uani d . . 1
C C4 0.16052(14) 0.67739(14) 0.69590(8) 0.0149(3) Uani d . . 1
H H4A 0.0933 0.7312 0.7203 0.018 Uiso calc U R 1
H H4B 0.2384 0.6713 0.73 0.018 Uiso calc U R 1
C C5 -0.02855(15) 0.51318(15) 0.69301(10) 0.0208(3) Uani d . . 1
H H5A -0.0572 0.4394 0.6635 0.031 Uiso calc U R 1
H H5B -0.0876 0.5831 0.6824 0.031 Uiso calc U R 1
H H5C -0.0292 0.4943 0.7495 0.031 Uiso calc U R 1
C C6 0.33493(14) 0.71986(14) 0.58620(9) 0.0150(3) Uani d . . 1

loop_
_atom_site_aniso_label
_atom_site_aniso_U_11
_atom_site_aniso_U_22
_atom_site_aniso_U_33
_atom_site_aniso_U_12
_atom_site_aniso_U_13
_atom_site_aniso_U_23
Cl1 0.0145(2) 0.0191(2) 0.0204(2) 0.00018(12) -0.00285(13) -0.00397(13)
N1 0.0130(6) 0.0137(6) 0.0185(7) 0.0009(5) 0.0017(5) 0.0012(5)
O1 0.0184(5) 0.0165(5) 0.0146(5) 0.0051(4) 0.0007(4) 0.0036(4)
O2 0.0173(5) 0.0198(5) 0.0211(6) 0.0000(4) 0.0053(4) 0.0039(4)
O3 0.0135(6) 0.0329(7) 0.0387(7) 0.0046(5) 0.0038(5) 0.0187(5)
O4 0.0152(5) 0.0203(6) 0.0210(6) -0.0032(4) -0.0019(4) 0.0039(4)
C1 0.0119(7) 0.0126(7) 0.0146(7) 0.0002(5) 0.0000(5) 0.0010(5)
C2 0.0157(7) 0.0136(7) 0.0149(7) -0.0004(6) -0.0013(5) 0.0001(5)
C3 0.0136(7) 0.0129(7) 0.0152(7) 0.0012(5) -0.0005(5) 0.0006(5)
C4 0.0161(7) 0.0159(7) 0.0128(7) -0.0016(5) 0.0015(5) -0.0005(6)
C5 0.0151(7) 0.0213(8) 0.0260(8) -0.0019(6) 0.0026(6) 0.0026(6)
C6 0.0134(7) 0.0162(7) 0.0155(7) 0.0000(5) 0.0001(5) -0.0008(6)

loop_
_atom_type_symbol
_atom_type_description
_atom_type_scat_dispersion_real
_atom_type_scat_dispersion_imag
_atom_type_scat_source
C C 0.0181 0.0091 'International Tables Vol C Tables 4.2.6.8 and 6.1.1.4'
H H 0.0000 0.0000 'International Tables Vol C Tables 4.2.6.8 and 6.1.1.4'
N N 0.0311 0.0180 'International Tables Vol C Tables 4.2.6.8 and 6.1.1.4'
O O 0.0492 0.0322 'International Tables Vol C Tables 4.2.6.8 and 6.1.1.4'
Cl Cl 0.3639 0.7018 'International Tables Vol C Tables 4.2.6.8 and 6.1.1.4'

loop_
_geom_angle_atom_site_label_1
_geom_angle_atom_site_label_2
_geom_angle_atom_site_label_3
_geom_angle
C1 N1 H1A 112.0(12)
C1 N1 H1B 106.5(14)
H1A N1 H1B 109.1(18)
C1 N1 H1C 112.6(14)
H1A N1 H1C 107.4(18)
H1B N1 H1C 109.(2)
C3 O1 H1 110.2(18)
C6 O3 H3 109.1(17)
H4C O4 H4D 106.(3)
N1 C1 C6 107.02(12)
N1 C1 C4 113.55(12)
C6 C1 C4 117.32(12)
N1 C1 C2 115.16(12)
C6 C1 C2 113.82(12)
C4 C1 C2 89.59(11)
C3 C2 C1 90.10(11)
C3 C2 H2A 113.6
C1 C2 H2A 113.6
C3 C2 H2B 113.6
C1 C2 H2B 113.6
H2A C2 H2B 110.9
O1 C3 C5 110.70(12)
O1 C3 C2 110.25(11)
C5 C3 C2 115.64(12)
O1 C3 C4 112.12(12)
C5 C3 C4 117.11(12)
C2 C3 C4 89.44(11)
C1 C4 C3 90.00(11)
C1 C4 H4A 113.6
C3 C4 H4A 113.6
C1 C4 H4B 113.6
C3 C4 H4B 113.6
H4A C4 H4B 110.9
C3 C5 H5A 109.5
C3 C5 H5B 109.5
H5A C5 H5B 109.5
C3 C5 H5C 109.5
H5A C5 H5C 109.5
H5B C5 H5C 109.5
O2 C6 O3 124.62(14)
O2 C6 C1 123.49(13)
O3 C6 C1 111.79(12)

loop_
_geom_bond_atom_site_label_1
_geom_bond_atom_site_label_2
_geom_bond_distance
N1 C1 1.4868(18)
N1 H1A 0.93(2)
N1 H1B 0.93(2)
N1 H1C 0.92(3)
O1 C3 1.4289(17)
O1 H1 0.75(2)
O2 C6 1.2016(19)
O3 C6 1.3242(19)
O3 H3 0.94(3)
O4 H4C 0.88(3)
O4 H4D 0.86(3)
C1 C6 1.521(2)
C1 C4 1.5516(19)
C1 C2 1.555(2)
C2 C3 1.553(2)
C2 H2A 0.99
C2 H2B 0.99
C3 C5 1.511(2)
C3 C4 1.558(2)
C4 H4A 0.99
C4 H4B 0.99
C5 H5A 0.98
C5 H5B 0.98
C5 H5C 0.98

loop_
_geom_hbond_atom_site_label_D
_geom_hbond_atom_site_label_H
_geom_hbond_atom_site_label_A
_geom_hbond_site_symmetry_A
_geom_hbond_distance_DH
_geom_hbond_distance_HA
_geom_hbond_distance_DA
_geom_hbond_angle_DHA
N1 H1A Cl1 8_665 0.93(2) 2.27(2) 3.1839(13) 170.2(17)
N1 H1B O1 8_665 0.93(2) 1.93(2) 2.7703(18) 149.5(19)
N1 H1C O4 4_466 0.92(3) 1.95(3) 2.8663(18) 176.(2)
O1 H1 Cl1 6_557 0.75(2) 2.45(2) 3.1997(12) 178.(2)
O3 H3 O4 . 0.94(3) 1.70(3) 2.6298(17) 171.(3)
O4 H4C Cl1 8_765 0.88(3) 2.29(3) 3.1608(13) 169.(2)
O4 H4D Cl1 . 0.86(3) 2.29(3) 3.1130(13) 161.(3)
C2 H2A O2 4_466 0.99 2.54 3.4760(18) 158.6

loop_
_geom_torsion_atom_site_label_1
_geom_torsion_atom_site_label_2
_geom_torsion_atom_site_label_3
_geom_torsion_atom_site_label_4
_geom_torsion
N1 C1 C2 C3 -123.04(12)
C6 C1 C2 C3 112.85(12)
C4 C1 C2 C3 -7.06(11)
C1 C2 C3 O1 -106.40(12)
C1 C2 C3 C5 127.08(13)
C1 C2 C3 C4 7.03(11)
N1 C1 C4 C3 124.47(12)
C6 C1 C4 C3 -109.77(13)
C2 C1 C4 C3 7.04(11)
O1 C3 C4 C1 104.64(12)
C5 C3 C4 C1 -125.80(13)
C2 C3 C4 C1 -7.05(11)
N1 C1 C6 O2 -14.99(19)
C4 C1 C6 O2 -143.91(15)
C2 C1 C6 O2 113.41(16)
N1 C1 C6 O3 168.40(13)
C4 C1 C6 O3 39.47(18)
C2 C1 C6 O3 -63.20(16)
